data_7116716
loop_
_publ_author_name
'Mirja Enders'
'Christian J. Friedmann'
'Philipp N. Plessow'
'Angela Bihlmeier'
'Martin Nieger'
'Wim Klopper'
'Stefan Brase'

_publ_section_title
;
 Unprecedented pseudo-ortho and ortho metallation of [2.2]paracyclophanes
 -- a methyl group matters
;
_journal_name_full Chem.Commun.
_journal_page_first 4793
_journal_paper_doi 10.1039/C5cc00492F
_journal_volume 51
_journal_year 2015
_chemical_absolute_configuration syn
_chemical_formula_moiety 'C20 H25 N'
_chemical_formula_sum 'C20 H25 N'
_chemical_formula_weight 279.41
_chemical_name_systematic (R,Rp)/(S,Sp)-1-([2.2]paracyclophane-4-yl)-N,N-(dimethyl)-ethylamine
_space_group_IT_number 19
_symmetry_cell_setting orthorhombic
_symmetry_space_group_name_Hall 'P 2ac 2ab'
_symmetry_space_group_name_H-M 'P 21 21 21'
_atom_sites_solution_hydrogens geom
_atom_sites_solution_primary direct
_atom_sites_solution_secondary difmap
_audit_creation_method SHELXL-97
_audit_update_record
;
2014-11-21 deposited with the CCDC.
2015-02-10 downloaded from the CCDC.
;
_cell_angle_alpha 90.00
_cell_angle_beta 90.00
_cell_angle_gamma 90.00
_cell_formula_units_Z 4
_cell_length_a 10.529(1)
_cell_length_b 11.655(1)
_cell_length_c 12.596(1)
_cell_measurement_reflns_used 76
_cell_measurement_temperature 123(2)
_cell_measurement_theta_max 25
_cell_measurement_theta_min 1
_cell_volume 1545.7(2)
_computing_cell_refinement 'DIRAX, EVALCCD'
_computing_data_collection Collect
_computing_data_reduction EVALCCD
_computing_molecular_graphics XP
_computing_publication_material 'SHELXL-97 (Sheldrick, 1997)'
_computing_structure_refinement 'SHELXL-97 (Sheldrick, 1997)'
_computing_structure_solution 'SHELXS-97 (Sheldrick, 1990)'
_diffrn_ambient_temperature 123(2)
_diffrn_measured_fraction_theta_full 0.987
_diffrn_measured_fraction_theta_max 0.987
_diffrn_measurement_device_type 'Bruker-Nonius KappaCCD'
_diffrn_measurement_method 'rotation in phi and omega, 2 deg.'
_diffrn_radiation_monochromator graphite
_diffrn_radiation_source 'fine-focus sealed tube'
_diffrn_radiation_type MoK\a
_diffrn_radiation_wavelength 0.71073
_diffrn_reflns_av_R_equivalents 0.0299
_diffrn_reflns_av_sigmaI/netI 0.0145
_diffrn_reflns_limit_h_max 13
_diffrn_reflns_limit_h_min -13
_diffrn_reflns_limit_k_max 15
_diffrn_reflns_limit_k_min -15
_diffrn_reflns_limit_l_max 16
_diffrn_reflns_limit_l_min -16
_diffrn_reflns_number 37108
_diffrn_reflns_theta_full 27.48
_diffrn_reflns_theta_max 27.48
_diffrn_reflns_theta_min 5.05
_exptl_absorpt_coefficient_mu 0.069
_exptl_absorpt_correction_type none
_exptl_crystal_colour colourless
_exptl_crystal_density_diffrn 1.201
_exptl_crystal_density_meas none
_exptl_crystal_density_method 'not measured'
_exptl_crystal_description blocks
_exptl_crystal_F_000 608
_exptl_crystal_size_max 0.40
_exptl_crystal_size_mid 0.25
_exptl_crystal_size_min 0.15
_refine_diff_density_max 0.233
_refine_diff_density_min -0.151
_refine_diff_density_rms 0.035
_refine_ls_abs_structure_details 'Flack H D (1983), Acta Cryst. A39, 876-881'
_refine_ls_abs_structure_Flack 0(3)
_refine_ls_extinction_method none
_refine_ls_goodness_of_fit_ref 1.045
_refine_ls_hydrogen_treatment riding
_refine_ls_matrix_type full
_refine_ls_number_parameters 192
_refine_ls_number_reflns 3519
_refine_ls_number_restraints 0
_refine_ls_restrained_S_all 1.045
_refine_ls_R_factor_all 0.0380
_refine_ls_R_factor_gt 0.0349
_refine_ls_shift/su_max 0.000
_refine_ls_shift/su_mean 0.000
_refine_ls_structure_factor_coef Fsqd
_refine_ls_weighting_details 'calc w=1/[\s^2^(Fo^2^)+(0.0489P)^2^+0.3641P] where P=(Fo^2^+2Fc^2^)/3'
_refine_ls_weighting_scheme calc
_refine_ls_wR_factor_gt 0.0865
_refine_ls_wR_factor_ref 0.0888
_reflns_number_gt 3333
_reflns_number_total 3519
_reflns_threshold_expression >2sigma(I)
_cod_data_source_file c5cc00492f2.cif
_cod_data_source_block sb042_hy_compound_2
_cod_database_code 7116716

loop_
_symmetry_equiv_pos_as_xyz
'x, y, z'
'-x+1/2, -y, z+1/2'
'-x, y+1/2, -z+1/2'
'x+1/2, -y+1/2, -z'

loop_
_atom_site_label
_atom_site_type_symbol
_atom_site_fract_x
_atom_site_fract_y
_atom_site_fract_z
_atom_site_U_iso_or_equiv
_atom_site_adp_type
_atom_site_occupancy
_atom_site_symmetry_multiplicity
_atom_site_calc_flag
_atom_site_refinement_flags
C1 C 0.51919(11) 0.47737(10) 0.51716(10) 0.0169(2) Uani 1 1 d .
C2 C 0.43019(11) 0.39841(10) 0.55352(10) 0.0181(2) Uani 1 1 d .
H2 H 0.4272 0.3814 0.6272 0.022 Uiso 1 1 calc R
C3 C 0.34493(12) 0.34317(10) 0.48528(11) 0.0202(2) Uani 1 1 d .
C4 C 0.36914(12) 0.35140(11) 0.37713(11) 0.0233(3) Uani 1 1 d .
H4 H 0.3277 0.3013 0.3288 0.028 Uiso 1 1 calc R
C5 C 0.45387(12) 0.43290(11) 0.34005(10) 0.0217(3) Uani 1 1 d .
H5 H 0.4684 0.4389 0.2658 0.026 Uiso 1 1 calc R
C6 C 0.51846(11) 0.50637(11) 0.40844(10) 0.0186(2) Uani 1 1 d .
C7 C 0.55703(12) 0.62373(12) 0.36813(11) 0.0224(3) Uani 1 1 d .
H7A H 0.5667 0.6201 0.2900 0.027 Uiso 1 1 calc R
H7B H 0.6408 0.6438 0.3986 0.027 Uiso 1 1 calc R
C8 C 0.45887(13) 0.72210(11) 0.39661(14) 0.0291(3) Uani 1 1 d .
H8A H 0.4965 0.7725 0.4515 0.035 Uiso 1 1 calc R
H8B H 0.4433 0.7693 0.3326 0.035 Uiso 1 1 calc R
C9 C 0.33404(12) 0.67619(10) 0.43672(11) 0.0222(3) Uani 1 1 d .
C10 C 0.24853(13) 0.62357(12) 0.36788(11) 0.0244(3) Uani 1 1 d .
H10 H 0.2483 0.6439 0.2949 0.029 Uiso 1 1 calc R
C11 C 0.16368(12) 0.54170(11) 0.40479(11) 0.0230(3) Uani 1 1 d .
H11 H 0.1061 0.5063 0.3569 0.028 Uiso 1 1 calc R
C12 C 0.16243(12) 0.51116(11) 0.51172(11) 0.0227(3) Uani 1 1 d .
C13 C 0.22864(12) 0.58051(11) 0.58226(11) 0.0235(3) Uani 1 1 d .
H13 H 0.2160 0.5717 0.6565 0.028 Uiso 1 1 calc R
C14 C 0.31304(12) 0.66240(11) 0.54503(11) 0.0230(3) Uani 1 1 d .
H14 H 0.3571 0.7098 0.5941 0.028 Uiso 1 1 calc R
C15 C 0.11739(14) 0.39383(12) 0.54572(13) 0.0297(3) Uani 1 1 d .
H15A H 0.0398 0.3738 0.5054 0.036 Uiso 1 1 calc R
H15B H 0.0949 0.3960 0.6220 0.036 Uiso 1 1 calc R
C16 C 0.22001(13) 0.29868(11) 0.52736(13) 0.0269(3) Uani 1 1 d .
H16A H 0.2357 0.2587 0.5954 0.032 Uiso 1 1 calc R
H16B H 0.1859 0.2416 0.4766 0.032 Uiso 1 1 calc R
C17 C 0.60703(11) 0.54171(11) 0.59278(10) 0.0175(2) Uani 1 1 d .
H17 H 0.5926 0.6253 0.5796 0.021 Uiso 1 1 calc R
C18 C 0.74721(12) 0.51805(12) 0.56539(11) 0.0236(3) Uani 1 1 d .
H18A H 0.8021 0.5603 0.6146 0.035 Uiso 1 1 calc R
H18B H 0.7644 0.5431 0.4925 0.035 Uiso 1 1 calc R
H18C H 0.7643 0.4357 0.5716 0.035 Uiso 1 1 calc R
N18 N 0.57521(10) 0.52109(10) 0.70524(8) 0.0200(2) Uani 1 1 d .
C19 C 0.61854(14) 0.61553(14) 0.77189(11) 0.0309(3) Uani 1 1 d .
H19A H 0.5937 0.6011 0.8457 0.046 Uiso 1 1 calc R
H19B H 0.5799 0.6873 0.7474 0.046 Uiso 1 1 calc R
H19C H 0.7112 0.6216 0.7674 0.046 Uiso 1 1 calc R
C20 C 0.62540(13) 0.41321(13) 0.74682(11) 0.0270(3) Uani 1 1 d .
H20A H 0.7179 0.4189 0.7539 0.041 Uiso 1 1 calc R
H20B H 0.6043 0.3506 0.6979 0.041 Uiso 1 1 calc R
H20C H 0.5877 0.3977 0.8165 0.041 Uiso 1 1 calc R

loop_
_atom_site_aniso_label
_atom_site_aniso_U_11
_atom_site_aniso_U_22
_atom_site_aniso_U_33
_atom_site_aniso_U_23
_atom_site_aniso_U_13
_atom_site_aniso_U_12
C1 0.0136(5) 0.0158(5) 0.0211(6) -0.0040(5) -0.0016(4) 0.0029(4)
C2 0.0177(5) 0.0142(5) 0.0222(6) 0.0000(5) -0.0029(5) 0.0034(5)
C3 0.0192(5) 0.0115(5) 0.0298(6) -0.0023(5) -0.0053(5) 0.0020(4)
C4 0.0229(6) 0.0183(6) 0.0287(7) -0.0073(5) -0.0096(5) 0.0031(5)
C5 0.0214(6) 0.0241(6) 0.0196(6) -0.0057(5) -0.0034(5) 0.0075(5)
C6 0.0141(5) 0.0204(6) 0.0213(6) -0.0023(5) 0.0019(4) 0.0043(5)
C7 0.0184(6) 0.0264(7) 0.0225(6) 0.0020(5) 0.0032(5) -0.0001(5)
C8 0.0246(7) 0.0186(6) 0.0440(8) 0.0054(6) 0.0095(6) -0.0012(5)
C9 0.0195(6) 0.0127(5) 0.0344(7) 0.0043(5) 0.0061(5) 0.0039(5)
C10 0.0237(6) 0.0232(6) 0.0263(7) 0.0066(5) 0.0017(5) 0.0064(5)
C11 0.0173(5) 0.0209(6) 0.0309(7) 0.0001(5) -0.0016(5) 0.0032(5)
C12 0.0152(5) 0.0194(6) 0.0333(7) 0.0032(5) 0.0065(5) 0.0036(5)
C13 0.0218(6) 0.0239(6) 0.0246(6) 0.0002(5) 0.0080(5) 0.0071(5)
C14 0.0197(6) 0.0171(6) 0.0323(7) -0.0064(5) 0.0035(5) 0.0046(5)
C15 0.0246(6) 0.0248(7) 0.0398(8) 0.0065(6) 0.0076(6) -0.0027(5)
C16 0.0232(6) 0.0161(6) 0.0415(8) 0.0032(6) -0.0064(6) -0.0054(5)
C17 0.0161(5) 0.0171(5) 0.0194(6) -0.0020(5) -0.0015(4) -0.0008(4)
C18 0.0152(5) 0.0279(7) 0.0276(7) -0.0036(5) -0.0008(5) -0.0020(5)
N18 0.0204(5) 0.0217(5) 0.0178(5) -0.0025(4) -0.0030(4) -0.0018(4)
C19 0.0325(7) 0.0354(8) 0.0249(7) -0.0112(6) 0.0005(6) -0.0096(6)
C20 0.0229(6) 0.0320(7) 0.0261(7) 0.0049(6) -0.0067(5) 0.0023(5)

loop_
_atom_type_symbol
_atom_type_description
_atom_type_scat_dispersion_real
_atom_type_scat_dispersion_imag
_atom_type_scat_source
C C 0.0033 0.0016 'International Tables Vol C Tables 4.2.6.8 and 6.1.1.4'
H H 0.0000 0.0000 'International Tables Vol C Tables 4.2.6.8 and 6.1.1.4'
N N 0.0061 0.0033 'International Tables Vol C Tables 4.2.6.8 and 6.1.1.4'

loop_
_geom_angle_atom_site_label_1
_geom_angle_atom_site_label_2
_geom_angle_atom_site_label_3
_geom_angle
C2 C1 C6 118.33(11)
C2 C1 C17 121.89(11)
C6 C1 C17 119.47(11)
C1 C2 C3 122.28(12)
C1 C2 H2 118.9
C3 C2 H2 118.9
C4 C3 C2 116.92(12)
C4 C3 C16 121.86(12)
C2 C3 C16 120.07(12)
C5 C4 C3 119.76(12)
C5 C4 H4 120.1
C3 C4 H4 120.1
C4 C5 C6 121.88(12)
C4 C5 H5 119.1
C6 C5 H5 119.1
C5 C6 C1 117.13(12)
C5 C6 C7 118.63(11)
C1 C6 C7 122.71(11)
C6 C7 C8 113.75(10)
C6 C7 H7A 108.8
C8 C7 H7A 108.8
C6 C7 H7B 108.8
C8 C7 H7B 108.8
H7A C7 H7B 107.7
C9 C8 C7 112.82(10)
C9 C8 H8A 109.0
C7 C8 H8A 109.0
C9 C8 H8B 109.0
C7 C8 H8B 109.0
H8A C8 H8B 107.8
C14 C9 C10 117.20(12)
C14 C9 C8 120.56(13)
C10 C9 C8 120.78(13)
C11 C10 C9 120.70(13)
C11 C10 H10 119.6
C9 C10 H10 119.6
C10 C11 C12 120.39(13)
C10 C11 H11 119.8
C12 C11 H11 119.8
C13 C12 C11 117.71(12)
C13 C12 C15 120.23(13)
C11 C12 C15 120.58(13)
C14 C13 C12 120.41(13)
C14 C13 H13 119.8
C12 C13 H13 119.8
C13 C14 C9 120.87(13)
C13 C14 H14 119.6
C9 C14 H14 119.6
C12 C15 C16 112.52(11)
C12 C15 H15A 109.1
C16 C15 H15A 109.1
C12 C15 H15B 109.1
C16 C15 H15B 109.1
H15A C15 H15B 107.8
C3 C16 C15 114.19(11)
C3 C16 H16A 108.7
C15 C16 H16A 108.7
C3 C16 H16B 108.7
C15 C16 H16B 108.7
H16A C16 H16B 107.6
N18 C17 C1 112.45(10)
N18 C17 C18 113.80(10)
C1 C17 C18 110.67(10)
N18 C17 H17 106.5
C1 C17 H17 106.5
C18 C17 H17 106.5
C17 C18 H18A 109.5
C17 C18 H18B 109.5
H18A C18 H18B 109.5
C17 C18 H18C 109.5
H18A C18 H18C 109.5
H18B C18 H18C 109.5
C19 N18 C20 109.28(11)
C19 N18 C17 111.03(10)
C20 N18 C17 113.72(10)
N18 C19 H19A 109.5
N18 C19 H19B 109.5
H19A C19 H19B 109.5
N18 C19 H19C 109.5
H19A C19 H19C 109.5
H19B C19 H19C 109.5
N18 C20 H20A 109.5
N18 C20 H20B 109.5
H20A C20 H20B 109.5
N18 C20 H20C 109.5
H20A C20 H20C 109.5
H20B C20 H20C 109.5

loop_
_geom_bond_atom_site_label_1
_geom_bond_atom_site_label_2
_geom_bond_distance
C1 C2 1.3910(17)
C1 C6 1.4106(18)
C1 C17 1.5249(16)
C2 C3 1.3998(17)
C2 H2 0.9500
C3 C4 1.3892(19)
C3 C16 1.5099(19)
C4 C5 1.3844(19)
C4 H4 0.9500
C5 C6 1.3920(18)
C5 H5 0.9500
C6 C7 1.5144(18)
C7 C8 1.5848(19)
C7 H7A 0.9900
C7 H7B 0.9900
C8 C9 1.5064(18)
C8 H8A 0.9900
C8 H8B 0.9900
C9 C14 1.3915(19)
C9 C10 1.392(2)
C10 C11 1.3873(19)
C10 H10 0.9500
C11 C12 1.3932(19)
C11 H11 0.9500
C12 C13 1.389(2)
C12 C15 1.5094(18)
C13 C14 1.3858(19)
C13 H13 0.9500
C14 H14 0.9500
C15 C16 1.565(2)
C15 H15A 0.9900
C15 H15B 0.9900
C16 H16A 0.9900
C16 H16B 0.9900
C17 N18 1.4753(16)
C17 C18 1.5407(17)
C17 H17 1.0000
C18 H18A 0.9800
C18 H18B 0.9800
C18 H18C 0.9800
N18 C19 1.4575(17)
N18 C20 1.4610(17)
C19 H19A 0.9800
C19 H19B 0.9800
C19 H19C 0.9800
C20 H20A 0.9800
C20 H20B 0.9800
C20 H20C 0.9800

loop_
_geom_torsion_atom_site_label_1
_geom_torsion_atom_site_label_2
_geom_torsion_atom_site_label_3
_geom_torsion_atom_site_label_4
_geom_torsion
C6 C1 C2 C3 3.21(18)
C17 C1 C2 C3 176.76(11)
C1 C2 C3 C4 13.15(18)
C1 C2 C3 C16 -154.81(12)
C2 C3 C4 C5 -15.32(18)
C16 C3 C4 C5 152.41(12)
C3 C4 C5 C6 1.33(19)
C4 C5 C6 C1 15.19(17)
C4 C5 C6 C7 -151.12(12)
C2 C1 C6 C5 -17.10(17)
C17 C1 C6 C5 169.19(11)
C2 C1 C6 C7 148.60(11)
C17 C1 C6 C7 -25.11(17)
C5 C6 C7 C8 95.26(14)
C1 C6 C7 C8 -70.24(16)
C6 C7 C8 C9 -12.56(18)
C7 C8 C9 C14 93.23(16)
C7 C8 C9 C10 -72.62(17)
C14 C9 C10 C11 -13.47(18)
C8 C9 C10 C11 152.85(12)
C9 C10 C11 C12 0.26(19)
C10 C11 C12 C13 12.92(19)
C10 C11 C12 C15 -153.25(12)
C11 C12 C13 C14 -12.76(19)
C15 C12 C13 C14 153.45(12)
C12 C13 C14 C9 -0.58(19)
C10 C9 C14 C13 13.66(19)
C8 C9 C14 C13 -152.69(12)
C13 C12 C15 C16 -87.66(16)
C11 C12 C15 C16 78.16(17)
C4 C3 C16 C15 -90.47(16)
C2 C3 C16 C15 76.88(16)
C12 C15 C16 C3 3.08(19)
C2 C1 C17 N18 -7.08(16)
C6 C1 C17 N18 166.40(10)
C2 C1 C17 C18 121.43(13)
C6 C1 C17 C18 -65.10(14)
C1 C17 N18 C19 -155.35(11)
C18 C17 N18 C19 77.80(14)
C1 C17 N18 C20 80.91(13)
C18 C17 N18 C20 -45.94(14)
